data_2009753
loop_
_publ_author_name
'Alyea, Elmer C.'
'Ferguson, George'
'Jain, Vimal K.'

_publ_section_title Tetracarbonyl[1-phenyl-<i>N</i>-(2-pyridylmethylidene)ethylamine-<i>N</i>,<i>N</i>']molybdenum(0)
_journal_issue 6
_journal_name_full 'Acta Crystallographica Section C'
_journal_page_first 854
_journal_page_last 857
_journal_paper_doi 10.1107/S0108270194003197
_journal_volume 50
_journal_year 1994
_chemical_formula_moiety 'C18 H14 Mo N2 O4 '
_chemical_formula_sum 'C18 H14 Mo N2 O4'
_chemical_formula_weight 418.26
_chemical_name_systematic
;
Tetracarbonyl[1-phenyl-N-(2-pyridylmethylidene)ethylamine-N,N']molybdenum(0)
;
_space_group_IT_number 14
_symmetry_cell_setting monoclinic
_symmetry_space_group_name_Hall '-P 2yab'
_symmetry_space_group_name_H-M 'P 1 21/a 1'
_cell_angle_alpha 90.0
_cell_angle_beta 101.785(10)
_cell_angle_gamma 90.0
_cell_formula_units_Z 4
_cell_length_a 13.5889(17)
_cell_length_b 13.752(3)
_cell_length_c 9.7843(10)
_cell_measurement_reflns_used 25
_cell_measurement_temperature 293
_cell_measurement_theta_max 22.50
_cell_measurement_theta_min 6.00
_cell_volume 1789.9(5)
_computing_cell_refinement 'Enraf-Nonius CELDIM'
_computing_data_collection 'Enraf-Nonius CAD-4'
_computing_data_reduction 'NRCVAX DATRD2'
_computing_molecular_graphics NRCVAX
_computing_publication_material 'NRCVAX TABLES Jan 94 Version'
_computing_structure_refinement 'NRCVAX LSTSQ'
_computing_structure_solution 'Patterson heavy atom method and NRCVAX'
_diffrn_ambient_temperature 293
_diffrn_measurement_device 'Nonius CAD-4    '
_diffrn_measurement_method '\q/2\q scan b/P/b '
_diffrn_radiation_monochromator graphite
_diffrn_radiation_source 'xray tube'
_diffrn_radiation_type MoK\a
_diffrn_radiation_wavelength 0.71069
_diffrn_reflns_av_R_equivalents 0.013
_diffrn_reflns_limit_h_max 17
_diffrn_reflns_limit_h_min -17
_diffrn_reflns_limit_k_max 17
_diffrn_reflns_limit_k_min 0
_diffrn_reflns_limit_l_max 12
_diffrn_reflns_limit_l_min 0
_diffrn_reflns_number 4050
_diffrn_reflns_theta_max 26.90
_diffrn_reflns_theta_min 2.00
_diffrn_standards_decay_% 1.9
_diffrn_standards_interval_time 120
_diffrn_standards_number 3
_exptl_absorpt_coefficient_mu 0.74
_exptl_absorpt_correction_T_max 0.9934
_exptl_absorpt_correction_T_min 0.8395
_exptl_absorpt_correction_type empirical
_exptl_crystal_colour red
_exptl_crystal_density_diffrn 1.552
_exptl_crystal_description plate
_exptl_crystal_F_000 840
_exptl_crystal_size_max 0.39
_exptl_crystal_size_mid 0.32
_exptl_crystal_size_min 0.04
_refine_diff_density_max 0.31
_refine_diff_density_min -0.23
_refine_ls_goodness_of_fit_obs 1.00
_refine_ls_hydrogen_treatment 'H atoms: C-H, N-H riding (0.95 \%A)'
_refine_ls_matrix_type full
_refine_ls_number_parameters 226
_refine_ls_number_reflns 1978
_refine_ls_R_factor_all 0.025
_refine_ls_R_factor_obs 0.025
_refine_ls_shift/esd_max 0.000
_refine_ls_structure_factor_coef F
_refine_ls_weighting_details 'w = 1/[\s^2^(F)+0.0005F^2^]'
_refine_ls_weighting_scheme calc
_refine_ls_wR_factor_all 0.031
_refine_ls_wR_factor_obs 0.031
_reflns_number_observed 1978
_reflns_number_total 3896
_reflns_observed_criterion Inet>3.0\s(Inet)
_cod_data_source_file ab1177.cif
_cod_data_source_block 93-73vim
_cod_depositor_comments
;
The following automatic conversions were performed:
'_symmetry_cell_setting' value 'Monoclinic' changed to 'monoclinic'
according to '/home/saulius/struct/CIF-dictionaries/cif_core.dic'
dictionary named 'cif_core.dic' version 2.4.1 from 2010-06-29.

Automatic conversion script
Id: cif_fix_enum 1527 2010-12-29 10:47:43Z saulius 

The following automatic conversions were performed:

'_symmetry_cell_setting' value 'Monoclinic' changed to 'monoclinic'
according to /home/saulius/struct/CIF-dictionaries/cif_core.dic
dictionary named 'cif_core.dic' version 2.4.1 from 2010-06-29.

Automatic conversion script
Id: cif_fix_values 1715 2011-07-08 13:25:40Z adriana 

The following automatic conversions were performed:

'_refine_ls_weighting_scheme' value '1/[\s^2^(F)+0.0005F^2^]' was
changed to 'calc'. New tag '_refine_ls_weighting_details' was
created. The value of the new tag was set to 'w =
1/[\s^2^(F)+0.0005F^2^]'.

Automatic conversion script
Id: cif_fix_values 3143 2015-03-26 13:38:13Z robertas 
;
_cod_original_sg_symbol_H-M 'P 21/a'
_cod_original_formula_sum 'C18 H14 Mo N2 O4 '
_cod_database_code 2009753

loop_
_symmetry_equiv_pos_as_xyz
x,y,z
-x,-y,-z
1/2-x,1/2+y,-z
1/2+x,1/2-y,z

loop_
_atom_site_aniso_label
_atom_site_aniso_U_11
_atom_site_aniso_U_22
_atom_site_aniso_U_33
_atom_site_aniso_U_12
_atom_site_aniso_U_13
_atom_site_aniso_U_23
_atom_site_aniso_type_symbol
Mo 0.04129(15) 0.04089(16) 0.04039(15) -0.0017(2) 0.00764(10) -0.0023(2) Mo
C1 0.058(3) 0.054(3) 0.073(3) 0.000(2) 0.017(2) -0.006(2) C
O1 0.101(3) 0.067(3) 0.141(4) -0.031(2) 0.040(3) -0.003(2) O
C2 0.055(3) 0.048(3) 0.061(3) -0.001(2) 0.013(2) 0.002(2) C
O2 0.077(2) 0.060(2) 0.118(3) 0.0220(19) 0.036(2) 0.011(2) O
C3 0.054(2) 0.075(4) 0.055(2) 0.002(2) 0.0119(18) -0.014(2) C
O3 0.094(3) 0.141(4) 0.0516(19) 0.002(2) 0.0054(17) -0.030(2) O
C4 0.051(3) 0.053(3) 0.059(3) 0.001(2) 0.012(2) 0.005(2) C
O4 0.079(2) 0.090(3) 0.114(3) -0.018(2) 0.040(2) 0.022(2) O
N1 0.057(2) 0.0496(18) 0.0383(16) -0.0109(16) 0.0061(14) 0.0046(15) N
C12 0.071(3) 0.080(4) 0.050(2) -0.013(3) 0.0025(19) 0.011(3) C
C13 0.095(4) 0.124(5) 0.048(3) -0.030(4) -0.008(3) 0.012(3) C
C14 0.142(6) 0.135(6) 0.036(3) -0.055(5) 0.007(3) -0.010(3) C
C15 0.126(5) 0.084(4) 0.057(3) -0.026(4) 0.038(3) -0.019(3) C
C16 0.080(3) 0.054(3) 0.047(2) -0.018(2) 0.022(2) -0.0065(19) C
C5 0.070(3) 0.048(3) 0.069(3) 0.001(2) 0.037(2) -0.006(2) C
N6 0.0449(19) 0.045(2) 0.0534(19) 0.0005(17) 0.0150(15) 0.0044(16) N
C7 0.050(2) 0.068(3) 0.072(3) 0.012(2) 0.020(2) 0.017(2) C
C8 0.050(3) 0.103(4) 0.102(4) -0.014(3) -0.002(3) 0.041(4) C
C21 0.044(2) 0.055(3) 0.064(3) 0.011(2) 0.0141(19) 0.015(2) C
C22 0.066(3) 0.062(3) 0.072(3) -0.002(2) 0.010(2) 0.009(2) C
C23 0.075(3) 0.061(3) 0.091(4) -0.007(3) 0.021(3) 0.014(3) C
C24 0.092(4) 0.074(4) 0.085(4) 0.014(3) 0.035(3) 0.025(3) C
C25 0.092(4) 0.093(4) 0.062(3) 0.009(3) 0.011(3) 0.010(3) C
C26 0.064(3) 0.076(4) 0.077(3) -0.004(3) 0.007(2) 0.012(3) C

loop_
_atom_site_label
_atom_site_fract_x
_atom_site_fract_y
_atom_site_fract_z
_atom_site_U_iso_or_equiv
_atom_site_thermal_displace_type
_atom_site_calc_flag
_atom_site_refinement_flags
_atom_site_type_symbol
Mo 0.25584(2) 0.49777(3) 0.37718(3) 0.04095(18) Uani ? . Mo
C1 0.1733(3) 0.3807(3) 0.4123(5) 0.061(3) Uani ? . C
O1 0.1285(3) 0.3114(3) 0.4212(5) 0.101(3) Uani ? . O
C2 0.3648(3) 0.4065(3) 0.3751(5) 0.055(3) Uani ? . C
O2 0.4292(2) 0.3514(2) 0.3770(4) 0.083(2) Uani ? . O
C3 0.2050(3) 0.4768(3) 0.1776(4) 0.061(3) Uani ? . C
O3 0.1788(3) 0.4648(3) 0.0593(3) 0.097(3) Uani ? . O
C4 0.3450(3) 0.6016(3) 0.3149(4) 0.054(3) Uani ? . C
O4 0.3966(3) 0.6513(3) 0.2701(4) 0.092(3) Uani ? . O
N1 0.3042(2) 0.5408(3) 0.6018(3) 0.0488(17) Uani ? . N
C12 0.3888(3) 0.5135(4) 0.6879(4) 0.069(3) Uani ? . C
C13 0.4155(4) 0.5463(5) 0.8231(5) 0.092(4) Uani ? . C
C14 0.3535(6) 0.6052(5) 0.8743(5) 0.106(5) Uani ? . C
C15 0.2646(5) 0.6355(4) 0.7883(5) 0.087(4) Uani ? . C
C16 0.2431(3) 0.6024(3) 0.6516(4) 0.059(3) Uani ? . C
C5 0.1545(3) 0.6334(3) 0.5512(5) 0.059(3) Uani ? . C
N6 0.1403(2) 0.6028(2) 0.4248(3) 0.0469(18) Uani ? . N
C7 0.0493(3) 0.6381(3) 0.3275(4) 0.062(3) Uani ? . C
C8 -0.0224(3) 0.5547(4) 0.2864(6) 0.087(4) Uani ? . C
C21 0.0799(3) 0.6929(3) 0.2079(4) 0.054(2) Uani ? . C
C22 0.1557(3) 0.7612(4) 0.2364(5) 0.067(3) Uani ? . C
C23 0.1828(4) 0.8149(4) 0.1304(6) 0.075(3) Uani ? . C
C24 0.1347(4) 0.8015(4) -0.0042(6) 0.081(4) Uani ? . C
C25 0.0597(4) 0.7344(4) -0.0346(5) 0.083(4) Uani ? . C
C26 0.0329(4) 0.6794(4) 0.0717(5) 0.073(3) Uani ? . C
H12 0.432 0.470 0.654 0.0771 Uiso ? . H
H13 0.478 0.527 0.880 0.0990 Uiso ? . H
H14 0.370 0.626 0.969 0.1143 Uiso ? . H
H15 0.220 0.678 0.822 0.0993 Uiso ? . H
H5 0.107 0.676 0.579 0.0721 Uiso ? . H
H7 0.017 0.683 0.377 0.0732 Uiso ? . H
H8a -0.081 0.577 0.224 0.0950 Uiso ? . H
H8b 0.009 0.506 0.242 0.0950 Uiso ? . H
H8c -0.041 0.528 0.367 0.0950 Uiso ? . H
H22 0.190 0.772 0.330 0.0768 Uiso ? . H
H23 0.235 0.861 0.152 0.0856 Uiso ? . H
H24 0.153 0.839 -0.077 0.0936 Uiso ? . H
H25 0.026 0.725 -0.129 0.0923 Uiso ? . H
H26 -0.019 0.632 0.049 0.0823 Uiso ? . H

loop_
_atom_type_symbol
_atom_type_scat_dispersion_real
_atom_type_scat_dispersion_imag
_atom_type_scat_source
C 0.002 0.002 'International Tables Vol. IV Table 2.2B'
H 0.000 0.000 'International Tables Vol. IV Table 2.2B'
Mo -1.825 0.688 'International Tables Vol. IV Table 2.2B'
N 0.004 0.003 'International Tables Vol. IV Table 2.2B'
O 0.008 0.006 'International Tables Vol. IV Table 2.2B'

loop_
_geom_angle_atom_site_label_1
_geom_angle_atom_site_label_2
_geom_angle_atom_site_label_3
_geom_angle
_geom_angle_publ_flag
C1 Mo C2 86.45(18) yes
C1 Mo C3 87.54(19) yes
C1 Mo C4 170.18(18) yes
C1 Mo N1 96.02(16) yes
C1 Mo N6 92.37(15) yes
C2 Mo C3 90.52(18) yes
C2 Mo C4 87.07(17) yes
C2 Mo N1 96.27(16) yes
C2 Mo N6 168.85(15) yes
C3 Mo C4 85.14(18) yes
C3 Mo N1 172.50(16) yes
C3 Mo N6 100.51(15) yes
C4 Mo N1 92.02(15) yes
C4 Mo N6 95.40(14) yes
N1 Mo N6 72.81(12) yes
Mo C1 O1 173.9(4) yes
Mo C2 O2 178.3(4) yes
Mo C3 O3 177.3(4) yes
Mo C4 O4 172.1(4) yes
Mo N1 C12 126.0(3) yes
Mo N1 C16 116.3(3) yes
C12 N1 C16 117.7(4) yes
N1 C12 C13 122.7(5) no
C12 C13 C14 119.8(5) no
C13 C14 C15 119.5(5) no
C14 C15 C16 118.2(5) no
N1 C16 C15 122.1(5) no
N1 C16 C5 115.3(3) no
C15 C16 C5 122.6(5) no
C16 C5 N6 119.8(4) no
Mo N6 C5 115.8(3) yes
Mo N6 C7 127.1(3) yes
C5 N6 C7 117.0(4) yes
N6 C7 C8 109.5(4) no
N6 C7 C21 109.5(3) no
C8 C7 C21 115.9(4) no
C7 C21 C22 119.5(4) no
C7 C21 C26 122.5(4) no
C22 C21 C26 118.0(4) no
C21 C22 C23 120.9(4) no
C22 C23 C24 120.4(5) no
C23 C24 C25 119.5(5) no
C24 C25 C26 120.2(5) no
C21 C26 C25 120.9(5) no

loop_
_geom_bond_atom_site_label_1
_geom_bond_atom_site_label_2
_geom_bond_site_symmetry_1
_geom_bond_site_symmetry_2
_geom_bond_distance
_geom_bond_publ_flag
Mo C1 . . 2.031(5) yes
Mo C2 . . 1.944(5) yes
Mo C3 . . 1.955(4) yes
Mo C4 . . 2.045(4) yes
Mo N1 . . 2.240(3) yes
Mo N6 . . 2.251(3) yes
C1 O1 . . 1.143(6) yes
C2 O2 . . 1.155(6) yes
C3 O3 . . 1.151(5) yes
C4 O4 . . 1.130(6) yes
N1 C12 . . 1.334(5) yes
N1 C16 . . 1.345(6) yes
C12 C13 . . 1.375(7) yes
C13 C14 . . 1.338(11) yes
C14 C15 . . 1.387(10) yes
C15 C16 . . 1.387(6) yes
C16 C5 . . 1.453(7) yes
C5 N6 . . 1.282(5) yes
N6 C7 . . 1.480(5) yes
C7 C8 . . 1.505(7) yes
C7 C21 . . 1.519(6) yes
C21 C22 . . 1.380(6) yes
C21 C26 . . 1.368(7) yes
C22 C23 . . 1.383(7) yes
C23 C24 . . 1.358(8) yes
C24 C25 . . 1.363(9) yes
C25 C26 . . 1.392(7) yes

loop_
_geom_torsion_atom_site_label_1
_geom_torsion_atom_site_label_2
_geom_torsion_atom_site_label_3
_geom_torsion_atom_site_label_4
_geom_torsion
_geom_torsion_publ_flag
C2 Mo C1 O1 -57.8(5) no
C3 Mo C1 O1 32.9(5) no
C4 Mo C1 O1 -8.9(4) no
N1 Mo C1 O1 -153.7(7) yes
N6 Mo C1 O1 133.3(6) yes
C1 Mo C2 O2 -52.0(4) no
C3 Mo C2 O2 -139.5(6) no
C4 Mo C2 O2 135.3(6) no
N1 Mo C2 O2 43.6(4) no
N6 Mo C2 O2 32.2(4) no
C1 Mo C3 O3 -132.7(6) no
C2 Mo C3 O3 -46.2(5) no
C4 Mo C3 O3 40.8(4) no
N1 Mo C3 O3 108.7(6) no
N6 Mo C3 O3 135.4(6) no
C1 Mo C4 O4 -4.7(4) no
C2 Mo C4 O4 44.1(5) no
C3 Mo C4 O4 -46.7(5) no
N1 Mo C4 O4 140.2(6) yes
N6 Mo C4 O4 -146.8(6) yes
C1 Mo N1 C12 93.1(5) no
C1 Mo N1 C16 -89.3(5) no
C2 Mo N1 C12 6.0(4) no
C2 Mo N1 C16 -176.4(5) no
C3 Mo N1 C12 -148.8(5) no
C3 Mo N1 C16 28.8(4) no
C4 Mo N1 C12 -81.2(5) no
C4 Mo N1 C16 96.3(5) no
N6 Mo N1 C12 -176.3(5) no
N6 Mo N1 C16 1.3(3) no
C1 Mo N6 C5 93.7(5) no
C1 Mo N6 C7 -84.7(4) no
C2 Mo N6 C5 10.0(4) no
C2 Mo N6 C7 -168.3(5) no
C3 Mo N6 C5 -178.4(5) no
C3 Mo N6 C7 3.3(4) no
C4 Mo N6 C5 -92.3(5) no
C4 Mo N6 C7 89.3(4) no
N1 Mo N6 C5 -1.9(4) no
N1 Mo N6 C7 179.8(5) no
Mo N1 C12 C13 177.1(7) no
C16 N1 C12 C13 -0.4(5) no
Mo N1 C16 C15 -179.4(7) no
Mo N1 C16 C5 -0.7(3) no
C12 N1 C16 C15 -1.6(5) no
C12 N1 C16 C5 177.1(8) no
N1 C12 C13 C14 2.5(5) no
C12 C13 C14 C15 -2.4(5) no
C13 C14 C15 C16 0.5(5) no
C14 C15 C16 N1 1.6(5) no
C14 C15 C16 C5 -177.0(11) no
N1 C16 C5 N6 -1.1(3) no
C15 C16 C5 N6 177.7(10) no
C16 C5 N6 Mo 2.2(3) no
C16 C5 N6 C7 -179.2(8) no
Mo N6 C7 C8 66.2(5) no
Mo N6 C7 C21 -61.9(4) no
C5 N6 C7 C8 -112.2(8) no
C5 N6 C7 C21 119.8(8) no
N6 C7 C21 C22 -46.7(5) no
N6 C7 C21 C26 135.4(8) no
C8 C7 C21 C22 -171.1(9) no
C8 C7 C21 C26 11.0(5) no
C7 C21 C22 C23 -177.6(9) no
C26 C21 C22 C23 0.4(5) no
C7 C21 C26 C25 176.8(10) no
C22 C21 C26 C25 -1.1(5) no
C21 C22 C23 C24 0.3(5) no
C22 C23 C24 C25 -0.3(5) no
C23 C24 C25 C26 -0.4(5) no
C24 C25 C26 C21 1.2(5) no
